data_4035594
loop_
_publ_author_name
'Su, Jun-Cheng'
'Wang, Shan'
'Cheng, Wen'
'Huang, Xiao-Jun'
'Li, Man-Mei'
'Jiang, Ren-Wang'
'Li, Yao-Lan'
'Wang, Lei'
'Ye, Wen-Cai'
'Wang, Ying'

_publ_section_title
;
 Phloroglucinol Derivatives with Unusual Skeletons from Cleistocalyx
 operculatus and Their in Vitro Antiviral Activity.
;
_journal_issue 15
_journal_name_full 'The Journal of organic chemistry'
_journal_page_first 8522
_journal_page_last 8532
_journal_paper_doi 10.1021/acs.joc.8b01050
_journal_volume 83
_journal_year 2018
_chemical_compound_source 'Cleistocalyx operculatus'
_chemical_formula_moiety 'C18 H18 O4'
_chemical_formula_sum 'C18 H18 O4'
_chemical_formula_weight 298.32
_chemical_name_common 2',4'-dihydroxy-3',5'-dimethyl-6'-methoxychalcone
_space_group_crystal_system monoclinic
_space_group_IT_number 14
_space_group_name_Hall '-P 2yn'
_space_group_name_H-M_alt 'P 1 21/n 1'
_atom_sites_solution_hydrogens geom
_atom_sites_solution_primary dual
_audit_creation_date 2017-12-22
_audit_creation_method
;
Olex2 1.2
(compiled 2017.01.04 svn.r3372 for OlexSys, GUI svn.r5289)
;
_audit_update_record
;
2018-04-16 deposited with the CCDC.
2018-04-25 downloaded from the CCDC.
;
_cell_angle_alpha 90
_cell_angle_beta 99.262(2)
_cell_angle_gamma 90
_cell_formula_units_Z 8
_cell_length_a 10.9193(3)
_cell_length_b 24.6258(6)
_cell_length_c 11.4467(3)
_cell_measurement_reflns_used 10232
_cell_measurement_temperature 293(2)
_cell_measurement_theta_max 73.3110
_cell_measurement_theta_min 4.2800
_cell_volume 3037.85(14)
_computing_molecular_graphics 'Olex2 (Dolomanov et al., 2009)'
_computing_publication_material 'Olex2 (Dolomanov et al., 2009)'
_computing_structure_refinement 'ShelXL (Sheldrick, 2015)'
_computing_structure_solution 'ShelXT (Sheldrick, 2015)'
_diffrn_ambient_temperature 293(2)
_diffrn_measured_fraction_theta_full 0.994
_diffrn_measured_fraction_theta_max 0.965
_diffrn_measurement_device_type 'SuperNova, Dual, Cu at zero, AtlasS2'
_diffrn_radiation_type CuK\a
_diffrn_radiation_wavelength 1.54184
_diffrn_reflns_av_R_equivalents 0.0286
_diffrn_reflns_av_unetI/netI 0.0229
_diffrn_reflns_Laue_measured_fraction_full 0.994
_diffrn_reflns_Laue_measured_fraction_max 0.965
_diffrn_reflns_limit_h_max 12
_diffrn_reflns_limit_h_min -13
_diffrn_reflns_limit_k_max 30
_diffrn_reflns_limit_k_min -27
_diffrn_reflns_limit_l_max 13
_diffrn_reflns_limit_l_min -9
_diffrn_reflns_number 19143
_diffrn_reflns_point_group_measured_fraction_full 0.994
_diffrn_reflns_point_group_measured_fraction_max 0.965
_diffrn_reflns_theta_full 67.684
_diffrn_reflns_theta_max 73.609
_diffrn_reflns_theta_min 4.306
_exptl_absorpt_coefficient_mu 0.749
_exptl_absorpt_correction_T_max 1.00000
_exptl_absorpt_correction_T_min 0.76800
_exptl_absorpt_correction_type multi-scan
_exptl_absorpt_process_details
;
CrysAlisPro 1.171.38.43f (Rigaku Oxford Diffraction, 2015)
Empirical absorption correction using spherical harmonics,
 implemented in SCALE3 ABSPACK scaling algorithm.
;
_exptl_crystal_colour orange
_exptl_crystal_density_diffrn 1.305
_exptl_crystal_description blocks
_exptl_crystal_F_000 1264
_exptl_crystal_size_max 0.15
_exptl_crystal_size_mid 0.13
_exptl_crystal_size_min 0.12
_refine_diff_density_max 0.432
_refine_diff_density_min -0.249
_refine_diff_density_rms 0.058
_refine_ls_extinction_method none
_refine_ls_goodness_of_fit_ref 1.082
_refine_ls_hydrogen_treatment constr
_refine_ls_matrix_type full
_refine_ls_number_parameters 407
_refine_ls_number_reflns 5925
_refine_ls_number_restraints 0
_refine_ls_restrained_S_all 1.082
_refine_ls_R_factor_all 0.0655
_refine_ls_R_factor_gt 0.0601
_refine_ls_shift/su_max 0.000
_refine_ls_shift/su_mean 0.000
_refine_ls_structure_factor_coef Fsqd
_refine_ls_weighting_details 'w=1/[\s^2^(Fo^2^)+(0.0844P)^2^+2.0787P] where P=(Fo^2^+2Fc^2^)/3'
_refine_ls_weighting_scheme calc
_refine_ls_wR_factor_gt 0.1704
_refine_ls_wR_factor_ref 0.1749
_reflns_Friedel_coverage 0.000
_reflns_number_gt 5261
_reflns_number_total 5925
_reflns_threshold_expression 'I > 2\s(I)'
_cod_data_source_file jo8b01050_si_005.cif
_cod_data_source_block a7-h7-1
_cod_depositor_comments
;

2020-04-07
Z value and formula fixed to values more according to usual
chemical conventions.                 miguel
;
_cod_original_formula_sum 'C36 H36 O8'
_cod_original_formula_weight 596.65
_cod_original_formula_moiety '2(C18 H18 O4)'
_cod_original_formula_units_Z 4
_cod_database_code 4035594
_shelx_shelxl_version_number 2016/6
_shelx_space_group_comment
;
The symmetry employed for this shelxl refinement is uniquely defined
by the following loop, which should always be used as a source of
symmetry information in preference to the above space-group names.
They are only intended as comments.
;
_shelx_estimated_absorpt_t_max 0.915
_shelx_estimated_absorpt_t_min 0.896
_olex2_refinement_description
;
1. Fixed Uiso
 At 1.2 times of:
  All C(H) groups
 At 1.5 times of:
  All C(H,H,H) groups, All O(H) groups
2.a Aromatic/amide H refined with riding coordinates:
 C8(H8), C9(H9), C11(H11), C12(H12), C13(H13), C14(H14), C15(H15), C8'(H8'),
 C9'(H9'), C11'(H11'), C12'(H12'), C13'(H13'), C14'(H14'), C15'(H15')
2.b Idealised Me refined as rotating group:
 C16(H16A,H16B,H16C), C17(H17A,H17B,H17C), C18(H18A,H18B,H18C), C16'(H16D,H16E,
 H16F), C17'(H17D,H17E,H17F), C18'(H18D,H18E,H18F)
2.c Idealised tetrahedral OH refined as rotating group:
 O2(H2), O3(H3), O2'(H2'), O3'(H3')
;
_olex2_submission_special_instructions 'No special instructions were received'

loop_
_space_group_symop_operation_xyz
'x, y, z'
'-x+1/2, y+1/2, -z+1/2'
'-x, -y, -z'
'x-1/2, -y-1/2, z-1/2'

loop_
_atom_site_label
_atom_site_type_symbol
_atom_site_fract_x
_atom_site_fract_y
_atom_site_fract_z
_atom_site_U_iso_or_equiv
_atom_site_adp_type
_atom_site_occupancy
_atom_site_site_symmetry_order
_atom_site_calc_flag
_atom_site_refinement_flags_posn
O1 O 0.45905(12) 0.64489(5) 0.45709(12) 0.0273(3) Uani 1 1 d .
O2 O 0.62952(14) 0.81489(6) 0.36433(13) 0.0324(3) Uani 1 1 d .
H2 H 0.660144 0.795134 0.319101 0.049 Uiso 1 1 calc GR
O3 O 0.36803(14) 0.81241(6) 0.64804(13) 0.0331(3) Uani 1 1 d .
H3 H 0.332983 0.791499 0.687606 0.050 Uiso 1 1 calc GR
O4 O 0.29047(14) 0.72460(6) 0.71465(13) 0.0350(4) Uani 1 1 d .
C1 C 0.47472(16) 0.70019(8) 0.47850(16) 0.0239(4) Uani 1 1 d .
C2 C 0.54975(17) 0.72781(8) 0.41304(16) 0.0249(4) Uani 1 1 d .
C3 C 0.55870(17) 0.78487(8) 0.42641(17) 0.0260(4) Uani 1 1 d .
C4 C 0.49759(17) 0.81306(8) 0.50495(17) 0.0262(4) Uani 1 1 d .
C5 C 0.42477(17) 0.78383(8) 0.57199(17) 0.0261(4) Uani 1 1 d .
C6 C 0.40969(17) 0.72621(8) 0.56112(17) 0.0253(4) Uani 1 1 d .
C7 C 0.33458(18) 0.69852(8) 0.63678(17) 0.0284(4) Uani 1 1 d .
C8 C 0.30852(18) 0.63964(8) 0.62910(18) 0.0293(4) Uani 1 1 d .
H8 H 0.301083 0.621685 0.556825 0.035 Uiso 1 1 calc R
C9 C 0.29579(17) 0.61255(8) 0.72779(18) 0.0286(4) Uani 1 1 d .
H9 H 0.305792 0.632608 0.797520 0.034 Uiso 1 1 calc R
C10 C 0.26799(17) 0.55509(8) 0.73780(18) 0.0296(4) Uani 1 1 d .
C11 C 0.2625(2) 0.51839(9) 0.6442(2) 0.0370(5) Uani 1 1 d .
H11 H 0.280386 0.530205 0.571626 0.044 Uiso 1 1 calc R
C12 C 0.2309(2) 0.46471(9) 0.6580(2) 0.0429(5) Uani 1 1 d .
H12 H 0.228468 0.440701 0.594992 0.051 Uiso 1 1 calc R
C13 C 0.2029(2) 0.44637(9) 0.7650(2) 0.0467(6) Uani 1 1 d .
H13 H 0.179808 0.410414 0.773369 0.056 Uiso 1 1 calc R
C14 C 0.2096(2) 0.48204(10) 0.8593(2) 0.0457(6) Uani 1 1 d .
H14 H 0.191873 0.469865 0.931588 0.055 Uiso 1 1 calc R
C15 C 0.2427(2) 0.53576(9) 0.8465(2) 0.0372(5) Uani 1 1 d .
H15 H 0.248073 0.559243 0.910752 0.045 Uiso 1 1 calc R
C16 C 0.62244(18) 0.69910(8) 0.33035(17) 0.0285(4) Uani 1 1 d .
H16A H 0.709413 0.701169 0.361299 0.043 Uiso 1 1 calc GR
H16B H 0.606807 0.716111 0.253942 0.043 Uiso 1 1 calc GR
H16C H 0.597456 0.661715 0.323102 0.043 Uiso 1 1 calc GR
C17 C 0.5123(2) 0.87347(8) 0.5224(2) 0.0338(5) Uani 1 1 d .
H17A H 0.432217 0.889767 0.521068 0.051 Uiso 1 1 calc GR
H17B H 0.550775 0.888547 0.459959 0.051 Uiso 1 1 calc GR
H17C H 0.563276 0.880613 0.597254 0.051 Uiso 1 1 calc GR
C18 C 0.5526(2) 0.61125(8) 0.52329(19) 0.0348(5) Uani 1 1 d .
H18A H 0.551193 0.576046 0.487064 0.052 Uiso 1 1 calc GR
H18B H 0.536587 0.607604 0.602965 0.052 Uiso 1 1 calc GR
H18C H 0.632565 0.627559 0.524169 0.052 Uiso 1 1 calc GR
O1' O 0.47193(13) 0.63971(6) 0.98028(12) 0.0331(3) Uani 1 1 d .
O2' O 0.34394(14) 0.80781(6) 1.13006(14) 0.0373(4) Uani 1 1 d .
H2' H 0.313565 0.787354 1.174162 0.056 Uiso 1 1 calc GR
O3' O 0.63777(14) 0.81252(6) 0.87834(14) 0.0353(4) Uani 1 1 d .
H3' H 0.678458 0.792861 0.841289 0.053 Uiso 1 1 calc GR
O4' O 0.71806(14) 0.72643(6) 0.80472(13) 0.0363(4) Uani 1 1 d .
C1' C 0.48168(17) 0.69574(8) 0.98964(16) 0.0267(4) Uani 1 1 d .
C2' C 0.40812(17) 0.72150(8) 1.05981(17) 0.0271(4) Uani 1 1 d .
C3' C 0.41299(17) 0.77877(8) 1.06469(17) 0.0286(4) Uani 1 1 d .
C4' C 0.48844(18) 0.80905(8) 1.00205(18) 0.0304(4) Uani 1 1 d .
C5' C 0.56335(17) 0.78179(8) 0.93440(17) 0.0280(4) Uani 1 1 d .
C6' C 0.56219(17) 0.72381(8) 0.92442(17) 0.0275(4) Uani 1 1 d .
C7' C 0.64225(18) 0.69811(8) 0.85056(17) 0.0290(4) Uani 1 1 d .
C8' C 0.63839(19) 0.63939(9) 0.82460(18) 0.0330(5) Uani 1 1 d .
H8' H 0.564435 0.620536 0.823562 0.040 Uiso 1 1 calc R
C9' C 0.73825(19) 0.61281(9) 0.80264(17) 0.0316(4) Uani 1 1 d .
H9' H 0.811243 0.632742 0.807555 0.038 Uiso 1 1 calc R
C10' C 0.74485(19) 0.55536(8) 0.77151(18) 0.0319(4) Uani 1 1 d .
C11' C 0.6439(2) 0.51995(9) 0.76629(19) 0.0374(5) Uani 1 1 d .
H11' H 0.569611 0.532490 0.786188 0.045 Uiso 1 1 calc R
C12' C 0.6535(2) 0.46627(9) 0.7317(2) 0.0444(6) Uani 1 1 d .
H12' H 0.585465 0.443269 0.728310 0.053 Uiso 1 1 calc R
C13' C 0.7633(3) 0.44670(10) 0.7023(2) 0.0484(6) Uani 1 1 d .
H13' H 0.769301 0.410794 0.678722 0.058 Uiso 1 1 calc R
C14' C 0.8636(2) 0.48114(11) 0.7084(2) 0.0495(6) Uani 1 1 d .
H14' H 0.937966 0.468169 0.689501 0.059 Uiso 1 1 calc R
C15' C 0.8551(2) 0.53492(10) 0.7425(2) 0.0403(5) Uani 1 1 d .
H15' H 0.923765 0.557575 0.745902 0.048 Uiso 1 1 calc R
C16' C 0.32582(19) 0.69024(8) 1.12943(18) 0.0304(4) Uani 1 1 d .
H16D H 0.314892 0.653946 1.098916 0.046 Uiso 1 1 calc GR
H16E H 0.246553 0.707849 1.122620 0.046 Uiso 1 1 calc GR
H16F H 0.363532 0.688988 1.211152 0.046 Uiso 1 1 calc GR
C17' C 0.4908(2) 0.87022(9) 1.0098(2) 0.0436(6) Uani 1 1 d .
H17D H 0.412062 0.883108 1.025359 0.065 Uiso 1 1 calc GR
H17E H 0.506961 0.885094 0.936222 0.065 Uiso 1 1 calc GR
H17F H 0.554964 0.881385 1.072628 0.065 Uiso 1 1 calc GR
C18' C 0.5577(2) 0.61086(9) 1.0658(2) 0.0416(5) Uani 1 1 d .
H18D H 0.557895 0.573174 1.044288 0.062 Uiso 1 1 calc GR
H18E H 0.533436 0.614375 1.142364 0.062 Uiso 1 1 calc GR
H18F H 0.639405 0.625644 1.067997 0.062 Uiso 1 1 calc GR

loop_
_atom_site_aniso_label
_atom_site_aniso_U_11
_atom_site_aniso_U_22
_atom_site_aniso_U_33
_atom_site_aniso_U_23
_atom_site_aniso_U_13
_atom_site_aniso_U_12
O1 0.0322(7) 0.0214(7) 0.0285(7) -0.0026(5) 0.0058(5) -0.0024(5)
O2 0.0377(8) 0.0260(7) 0.0378(8) -0.0013(6) 0.0192(6) -0.0030(6)
O3 0.0370(8) 0.0266(7) 0.0405(8) -0.0037(6) 0.0207(6) 0.0004(6)
O4 0.0411(8) 0.0303(8) 0.0390(8) 0.0000(6) 0.0225(7) 0.0005(6)
C1 0.0246(9) 0.0236(9) 0.0233(9) -0.0018(7) 0.0029(7) -0.0008(7)
C2 0.0245(9) 0.0262(10) 0.0237(9) -0.0031(7) 0.0036(7) -0.0011(7)
C3 0.0229(9) 0.0295(10) 0.0263(9) 0.0011(7) 0.0054(7) -0.0024(7)
C4 0.0253(9) 0.0235(9) 0.0300(10) -0.0001(7) 0.0047(7) 0.0012(7)
C5 0.0245(9) 0.0283(10) 0.0262(9) -0.0026(7) 0.0060(7) 0.0011(7)
C6 0.0255(9) 0.0250(10) 0.0257(9) -0.0019(7) 0.0046(7) -0.0013(7)
C7 0.0266(9) 0.0316(10) 0.0285(10) 0.0015(8) 0.0090(8) 0.0003(8)
C8 0.0281(9) 0.0300(10) 0.0314(10) -0.0014(8) 0.0102(8) -0.0038(7)
C9 0.0265(9) 0.0297(10) 0.0308(10) -0.0013(8) 0.0081(7) -0.0007(7)
C10 0.0260(9) 0.0274(10) 0.0364(11) 0.0026(8) 0.0079(8) 0.0019(7)
C11 0.0378(11) 0.0344(11) 0.0400(12) -0.0022(9) 0.0097(9) -0.0056(9)
C12 0.0407(12) 0.0313(11) 0.0568(14) -0.0078(10) 0.0083(10) -0.0047(9)
C13 0.0408(12) 0.0289(11) 0.0694(17) 0.0075(11) 0.0061(11) -0.0037(9)
C14 0.0532(14) 0.0334(12) 0.0524(14) 0.0140(11) 0.0144(11) -0.0011(10)
C15 0.0414(12) 0.0330(11) 0.0390(12) 0.0056(9) 0.0119(9) 0.0021(9)
C16 0.0312(10) 0.0289(10) 0.0271(10) -0.0017(8) 0.0097(8) -0.0016(8)
C17 0.0363(11) 0.0229(10) 0.0453(12) -0.0012(9) 0.0161(9) 0.0007(8)
C18 0.0389(11) 0.0283(10) 0.0377(11) 0.0006(8) 0.0079(9) 0.0048(8)
O1' 0.0385(8) 0.0288(7) 0.0332(8) -0.0054(6) 0.0097(6) -0.0071(6)
O2' 0.0393(8) 0.0331(8) 0.0451(9) 0.0072(6) 0.0240(7) 0.0077(6)
O3' 0.0348(8) 0.0335(8) 0.0419(9) 0.0037(6) 0.0193(6) -0.0013(6)
O4' 0.0383(8) 0.0365(8) 0.0380(8) -0.0035(6) 0.0181(7) -0.0042(6)
C1' 0.0263(9) 0.0290(10) 0.0239(9) -0.0020(7) 0.0015(7) -0.0025(7)
C2' 0.0247(9) 0.0322(10) 0.0242(9) 0.0030(7) 0.0032(7) -0.0014(7)
C3' 0.0245(9) 0.0324(11) 0.0295(10) 0.0029(8) 0.0063(8) 0.0058(7)
C4' 0.0281(10) 0.0305(11) 0.0336(11) 0.0063(8) 0.0080(8) 0.0047(8)
C5' 0.0246(9) 0.0327(11) 0.0273(10) 0.0043(8) 0.0060(7) 0.0008(7)
C6' 0.0258(9) 0.0310(11) 0.0250(9) -0.0004(8) 0.0023(7) -0.0013(7)
C7' 0.0270(9) 0.0361(11) 0.0237(9) -0.0033(8) 0.0035(7) -0.0024(8)
C8' 0.0335(10) 0.0366(11) 0.0305(10) -0.0078(8) 0.0097(8) -0.0052(8)
C9' 0.0325(10) 0.0350(11) 0.0278(10) -0.0014(8) 0.0062(8) -0.0016(8)
C10' 0.0371(10) 0.0318(10) 0.0269(10) 0.0012(8) 0.0054(8) 0.0014(8)
C11' 0.0425(12) 0.0332(11) 0.0378(12) 0.0012(9) 0.0100(9) -0.0021(9)
C12' 0.0580(15) 0.0334(12) 0.0419(13) 0.0013(10) 0.0084(11) -0.0058(10)
C13' 0.0708(17) 0.0325(12) 0.0403(13) -0.0021(10) 0.0040(12) 0.0074(11)
C14' 0.0525(14) 0.0458(14) 0.0499(14) -0.0081(11) 0.0074(11) 0.0149(11)
C15' 0.0374(11) 0.0416(12) 0.0418(12) -0.0050(10) 0.0061(9) 0.0039(9)
C16' 0.0322(10) 0.0319(10) 0.0288(10) -0.0007(8) 0.0099(8) -0.0033(8)
C17' 0.0417(12) 0.0306(11) 0.0643(16) 0.0106(10) 0.0259(11) 0.0099(9)
C18' 0.0599(14) 0.0269(11) 0.0387(12) 0.0000(9) 0.0103(10) 0.0001(10)

loop_
_atom_type_symbol
_atom_type_description
_atom_type_scat_dispersion_real
_atom_type_scat_dispersion_imag
_atom_type_scat_source
C C 0.0181 0.0091 'International Tables Vol C Tables 4.2.6.8 and 6.1.1.4'
H H 0.0000 0.0000 'International Tables Vol C Tables 4.2.6.8 and 6.1.1.4'
O O 0.0492 0.0322 'International Tables Vol C Tables 4.2.6.8 and 6.1.1.4'

loop_
_geom_angle_atom_site_label_1
_geom_angle_atom_site_label_2
_geom_angle_atom_site_label_3
_geom_angle
C1 O1 C18 114.60(15)
C3 O2 H2 109.5
C5 O3 H3 109.5
O1 C1 C6 119.88(16)
C2 C1 O1 117.11(15)
C2 C1 C6 122.94(17)
C1 C2 C3 117.95(16)
C1 C2 C16 122.04(17)
C3 C2 C16 120.00(16)
O2 C3 C2 121.45(16)
O2 C3 C4 116.23(17)
C4 C3 C2 122.31(16)
C3 C4 C5 118.37(17)
C3 C4 C17 121.84(17)
C5 C4 C17 119.74(17)
O3 C5 C4 116.73(17)
O3 C5 C6 121.08(16)
C4 C5 C6 122.19(16)
C1 C6 C5 116.20(16)
C1 C6 C7 125.02(17)
C5 C6 C7 118.74(16)
O4 C7 C6 120.01(18)
O4 C7 C8 116.87(17)
C6 C7 C8 123.11(17)
C7 C8 H8 120.5
C9 C8 C7 118.96(18)
C9 C8 H8 120.5
C8 C9 H9 116.5
C8 C9 C10 127.03(19)
C10 C9 H9 116.5
C11 C10 C9 123.56(19)
C11 C10 C15 118.15(19)
C15 C10 C9 118.27(19)
C10 C11 H11 119.6
C12 C11 C10 120.8(2)
C12 C11 H11 119.6
C11 C12 H12 119.7
C11 C12 C13 120.6(2)
C13 C12 H12 119.7
C12 C13 H13 120.3
C12 C13 C14 119.4(2)
C14 C13 H13 120.3
C13 C14 H14 119.8
C13 C14 C15 120.4(2)
C15 C14 H14 119.8
C10 C15 H15 119.7
C14 C15 C10 120.7(2)
C14 C15 H15 119.7
C2 C16 H16A 109.5
C2 C16 H16B 109.5
C2 C16 H16C 109.5
H16A C16 H16B 109.5
H16A C16 H16C 109.5
H16B C16 H16C 109.5
C4 C17 H17A 109.5
C4 C17 H17B 109.5
C4 C17 H17C 109.5
H17A C17 H17B 109.5
H17A C17 H17C 109.5
H17B C17 H17C 109.5
O1 C18 H18A 109.5
O1 C18 H18B 109.5
O1 C18 H18C 109.5
H18A C18 H18B 109.5
H18A C18 H18C 109.5
H18B C18 H18C 109.5
C1' O1' C18' 114.07(15)
C3' O2' H2' 109.5
C5' O3' H3' 109.5
O1' C1' C6' 119.33(16)
C2' C1' O1' 117.26(16)
C2' C1' C6' 123.37(18)
C1' C2' C3' 117.44(17)
C1' C2' C16' 121.78(18)
C3' C2' C16' 120.78(17)
O2' C3' C2' 122.02(17)
O2' C3' C4' 115.56(18)
C4' C3' C2' 122.42(17)
C3' C4' C17' 120.70(18)
C5' C4' C3' 118.63(19)
C5' C4' C17' 120.65(18)
O3' C5' C4' 116.70(18)
O3' C5' C6' 121.38(16)
C4' C5' C6' 121.92(17)
C1' C6' C5' 116.19(17)
C1' C6' C7' 125.03(18)
C5' C6' C7' 118.78(17)
O4' C7' C6' 119.86(18)
O4' C7' C8' 117.26(17)
C6' C7' C8' 122.88(17)
C7' C8' H8' 119.2
C9' C8' C7' 121.52(19)
C9' C8' H8' 119.2
C8' C9' H9' 116.7
C8' C9' C10' 126.57(19)
C10' C9' H9' 116.7
C11' C10' C9' 122.92(19)
C15' C10' C9' 119.04(19)
C15' C10' C11' 118.0(2)
C10' C11' H11' 119.7
C12' C11' C10' 120.7(2)
C12' C11' H11' 119.7
C11' C12' H12' 119.7
C13' C12' C11' 120.6(2)
C13' C12' H12' 119.7
C12' C13' H13' 120.5
C14' C13' C12' 119.1(2)
C14' C13' H13' 120.5
C13' C14' H14' 119.6
C13' C14' C15' 120.9(2)
C15' C14' H14' 119.6
C10' C15' H15' 119.6
C14' C15' C10' 120.7(2)
C14' C15' H15' 119.6
C2' C16' H16D 109.5
C2' C16' H16E 109.5
C2' C16' H16F 109.5
H16D C16' H16E 109.5
H16D C16' H16F 109.5
H16E C16' H16F 109.5
C4' C17' H17D 109.5
C4' C17' H17E 109.5
C4' C17' H17F 109.5
H17D C17' H17E 109.5
H17D C17' H17F 109.5
H17E C17' H17F 109.5
O1' C18' H18D 109.5
O1' C18' H18E 109.5
O1' C18' H18F 109.5
H18D C18' H18E 109.5
H18D C18' H18F 109.5
H18E C18' H18F 109.5

loop_
_geom_bond_atom_site_label_1
_geom_bond_atom_site_label_2
_geom_bond_distance
O1 C1 1.389(2)
O1 C18 1.433(2)
O2 H2 0.8200
O2 C3 1.352(2)
O3 H3 0.8200
O3 C5 1.346(2)
O4 C7 1.256(2)
C1 C2 1.376(3)
C1 C6 1.423(2)
C2 C3 1.415(3)
C2 C16 1.506(2)
C3 C4 1.389(3)
C4 C5 1.391(3)
C4 C17 1.506(3)
C5 C6 1.431(3)
C6 C7 1.455(3)
C7 C8 1.478(3)
C8 H8 0.9300
C8 C9 1.338(3)
C9 H9 0.9300
C9 C10 1.456(3)
C10 C11 1.396(3)
C10 C15 1.401(3)
C11 H11 0.9300
C11 C12 1.382(3)
C12 H12 0.9300
C12 C13 1.384(4)
C13 H13 0.9300
C13 C14 1.384(4)
C14 H14 0.9300
C14 C15 1.385(3)
C15 H15 0.9300
C16 H16A 0.9600
C16 H16B 0.9600
C16 H16C 0.9600
C17 H17A 0.9600
C17 H17B 0.9600
C17 H17C 0.9600
C18 H18A 0.9600
C18 H18B 0.9600
C18 H18C 0.9600
O1' C1' 1.387(2)
O1' C18' 1.430(3)
O2' H2' 0.8200
O2' C3' 1.350(2)
O3' H3' 0.8200
O3' C5' 1.346(2)
O4' C7' 1.260(2)
C1' C2' 1.379(3)
C1' C6' 1.421(3)
C2' C3' 1.412(3)
C2' C16' 1.505(3)
C3' C4' 1.393(3)
C4' C5' 1.387(3)
C4' C17' 1.509(3)
C5' C6' 1.432(3)
C6' C7' 1.455(3)
C7' C8' 1.475(3)
C8' H8' 0.9300
C8' C9' 1.330(3)
C9' H9' 0.9300
C9' C10' 1.464(3)
C10' C11' 1.399(3)
C10' C15' 1.394(3)
C11' H11' 0.9300
C11' C12' 1.389(3)
C12' H12' 0.9300
C12' C13' 1.383(4)
C13' H13' 0.9300
C13' C14' 1.378(4)
C14' H14' 0.9300
C14' C15' 1.388(3)
C15' H15' 0.9300
C16' H16D 0.9600
C16' H16E 0.9600
C16' H16F 0.9600
C17' H17D 0.9600
C17' H17E 0.9600
C17' H17F 0.9600
C18' H18D 0.9600
C18' H18E 0.9600
C18' H18F 0.9600
